data_4350028
loop_
_publ_author_name
'Liu, Zhanning'
'Jiang, Xingxing'
'Wang, Chiming'
'Liu, Chenxi'
'Lin, Zheshuai'
'Deng, Jinxia'
'Chen, Jun'
'Xing, Xianran'

_publ_section_title
;
 Near-zero thermal expansion coordinated with geometric flexibility and
 \p&#x22EF;\p interaction in anisotropic [Zn8(SiO4)(m-BDC)6]n
;
_journal_issue 7
_journal_name_full 'Inorganic Chemistry Frontiers'
_journal_page_first 1675
_journal_paper_doi 10.1039/C9QI00354A
_journal_volume 6
_journal_year 2019
_chemical_formula_moiety '0.5(C96 H48 O56 Si2 Zn16)'
_chemical_formula_sum 'C48 H24 O28 Si Zn8'
_chemical_formula_weight 1599.72
_space_group_crystal_system tetragonal
_space_group_IT_number 86
_space_group_name_Hall '-P 4bc'
_space_group_name_H-M_alt 'P 42/n :2'
_atom_sites_solution_hydrogens geom
_audit_creation_date 2018-03-06
_audit_creation_method
;
Olex2 1.2
(compiled 2017.03.28 svn.r3405 for OlexSys, GUI svn.r5335)
;
_audit_update_record
;
2018-03-06 deposited with the CCDC.	2019-05-13 downloaded from the CCDC.
;
_cell_angle_alpha 90
_cell_angle_beta 90
_cell_angle_gamma 90
_cell_formula_units_Z 2
_cell_length_a 13.6944(2)
_cell_length_b 13.6944(2)
_cell_length_c 15.0329(4)
_cell_measurement_reflns_used 2722
_cell_measurement_temperature 250.0(6)
_cell_measurement_theta_max 67.1750
_cell_measurement_theta_min 3.2300
_cell_volume 2819.22(9)
_computing_molecular_graphics 'Olex2 (Dolomanov et al., 2009)'
_computing_publication_material 'Olex2 (Dolomanov et al., 2009)'
_computing_structure_refinement 'ShelXL (Sheldrick, 2015)'
_diffrn_ambient_temperature 250.0(6)
_diffrn_measured_fraction_theta_full 0.985
_diffrn_measured_fraction_theta_max 0.985
_diffrn_measurement_device_type 'Xcalibur, Eos, Gemini'
_diffrn_radiation_type CuK\a
_diffrn_radiation_wavelength 1.54184
_diffrn_reflns_av_R_equivalents 0.0176
_diffrn_reflns_av_unetI/netI 0.0234
_diffrn_reflns_Laue_measured_fraction_full 0.985
_diffrn_reflns_Laue_measured_fraction_max 0.985
_diffrn_reflns_limit_h_max 13
_diffrn_reflns_limit_h_min -16
_diffrn_reflns_limit_k_max 14
_diffrn_reflns_limit_k_min -15
_diffrn_reflns_limit_l_max 8
_diffrn_reflns_limit_l_min -17
_diffrn_reflns_number 4813
_diffrn_reflns_point_group_measured_fraction_full 0.985
_diffrn_reflns_point_group_measured_fraction_max 0.985
_diffrn_reflns_theta_full 67.285
_diffrn_reflns_theta_max 67.285
_diffrn_reflns_theta_min 4.367
_exptl_absorpt_coefficient_mu 4.692
_exptl_absorpt_correction_T_max 0.45
_exptl_absorpt_correction_T_min 0.391
_exptl_absorpt_correction_type multi-scan
_exptl_crystal_colour colorless
_exptl_crystal_density_diffrn 1.884
_exptl_crystal_density_method 'not measured'
_exptl_crystal_description bulk
_exptl_crystal_F_000 1580
_exptl_crystal_size_max 0.2
_exptl_crystal_size_mid 0.2
_exptl_crystal_size_min 0.2
_refine_diff_density_max 0.329
_refine_diff_density_min -0.437
_refine_diff_density_rms 0.076
_refine_ls_extinction_method none
_refine_ls_goodness_of_fit_ref 1.133
_refine_ls_hydrogen_treatment constr
_refine_ls_matrix_type full
_refine_ls_number_parameters 193
_refine_ls_number_reflns 2499
_refine_ls_number_restraints 0
_refine_ls_restrained_S_all 1.133
_refine_ls_R_factor_all 0.0303
_refine_ls_R_factor_gt 0.0272
_refine_ls_shift/su_max 0.001
_refine_ls_shift/su_mean 0.000
_refine_ls_structure_factor_coef Fsqd
_refine_ls_weighting_details 'w=1/[\s^2^(Fo^2^)+(0.0298P)^2^+2.6198P] where P=(Fo^2^+2Fc^2^)/3'
_refine_ls_weighting_scheme calc
_refine_ls_wR_factor_gt 0.0670
_refine_ls_wR_factor_ref 0.0685
_reflns_Friedel_coverage 0.000
_reflns_number_gt 2343
_reflns_number_total 2499
_reflns_threshold_expression 'I > 2\s(I)'
_cod_data_source_file c9qi00354a2.cif
_cod_data_source_block 250k_sq
_cod_original_cell_volume 2819.22(11)
_cod_original_sg_symbol_H-M 'P 42/n'
_cod_database_code 4350028
_shelx_shelxl_version_number 2016/6
_shelx_space_group_comment
;
The symmetry employed for this shelxl refinement is uniquely defined
by the following loop, which should always be used as a source of
symmetry information in preference to the above space-group names.
They are only intended as comments.
;
_olex2_refinement_description
;
1. Fixed Uiso
 At 1.2 times of:
  All C(H) groups
2.a Aromatic/amide H refined with riding coordinates:
 C2(H2), C3(H3), C1AA(H1AA), C0AA(H0AA), C5AA(H5AA), C4AA(H4AA), C6AA(H6AA)
;
_olex2_submission_special_instructions 'No special instructions were received'

loop_
_space_group_symop_operation_xyz
'x, y, z'
'-y, x+1/2, z+1/2'
'-x+1/2, -y+1/2, z'
'y+1/2, -x, z+1/2'
'-x, -y, -z'
'y, -x-1/2, -z-1/2'
'x-1/2, y-1/2, -z'
'-y-1/2, x, -z-1/2'

loop_
_atom_site_label
_atom_site_type_symbol
_atom_site_fract_x
_atom_site_fract_y
_atom_site_fract_z
_atom_site_U_iso_or_equiv
_atom_site_adp_type
_atom_site_occupancy
_atom_site_site_symmetry_order
_atom_site_calc_flag
_atom_site_refinement_flags_posn
_atom_site_refinement_flags_adp
_atom_site_refinement_flags_occupancy
Zn1 Zn 0.61717(2) 0.61503(2) 0.12406(2) 0.01446(11) Uani 1 1 d . . .
Zn2 Zn 0.54099(2) 0.81735(2) 0.17504(2) 0.01359(11) Uani 1 1 d . . .
Si3 Si 0.750000 0.750000 0.250000 0.0101(3) Uani 1 4 d S T P
O1 O 0.55948(16) 0.95782(14) 0.17919(13) 0.0252(5) Uani 1 1 d . . .
O2 O 0.49696(15) 0.56697(16) 0.17818(13) 0.0257(5) Uani 1 1 d . . .
O3 O 0.57677(17) 0.65739(14) 0.00794(13) 0.0286(5) Uani 1 1 d . . .
O4 O 0.65314(12) 0.73166(12) 0.19017(12) 0.0141(4) Uani 1 1 d . . .
O5 O 0.50760(16) 0.79769(15) 0.05018(13) 0.0264(5) Uani 1 1 d . . .
O6 O 0.42914(14) 0.78746(15) 0.25173(14) 0.0255(4) Uani 1 1 d . . .
O7 O 0.70286(16) 0.50509(15) 0.11702(15) 0.0292(5) Uani 1 1 d . . .
C1 C 0.48043(19) 0.55449(18) 0.25948(18) 0.0167(5) Uani 1 1 d . . .
C5 C 0.43024(19) 0.78517(19) 0.33488(19) 0.0194(6) Uani 1 1 d . . .
C6 C 0.53366(19) 0.73693(19) -0.00759(18) 0.0188(5) Uani 1 1 d . . .
C8 C 0.5131(2) 0.7608(2) -0.10256(18) 0.0191(6) Uani 1 1 d . . .
C2AA C 0.37788(19) 0.52946(19) 0.28561(18) 0.0171(5) Uani 1 1 d . . .
C2 C 0.48595(19) 0.85503(19) -0.12598(17) 0.0172(5) Uani 1 1 d . . .
H2 H 0.478154 0.902552 -0.082361 0.021 Uiso 1 1 calc R . .
C3 C 0.3063(2) 0.5204(2) 0.2207(2) 0.0273(7) Uani 1 1 d . . .
H3 H 0.321696 0.531224 0.161265 0.033 Uiso 1 1 calc R . .
C1AA C 0.5046(3) 0.7122(2) -0.2556(2) 0.0357(8) Uani 1 1 d . . .
H1AA H 0.508926 0.663885 -0.298855 0.043 Uiso 1 1 calc R . .
C0AA C 0.5233(3) 0.6898(2) -0.1679(2) 0.0298(7) Uani 1 1 d . . .
H0AA H 0.542808 0.627023 -0.152355 0.036 Uiso 1 1 calc R . .
C3AA C 0.33627(19) 0.7658(2) 0.38296(19) 0.0199(6) Uani 1 1 d . . .
C5AA C 0.250000 0.750000 0.3365(3) 0.0169(8) Uani 1 2 d S T P
H5AA H 0.250001 0.750001 0.274606 0.020 Uiso 1 2 calc RS T P
C4AA C 0.3359(2) 0.7655(3) 0.4752(2) 0.0379(8) Uani 1 1 d . . .
H4AA H 0.393611 0.775678 0.506399 0.045 Uiso 1 1 calc R . .
C6AA C 0.250000 0.750000 0.5203(3) 0.0515(16) Uani 1 2 d S T P
H6AA H 0.250001 0.749998 0.582132 0.062 Uiso 1 2 calc RS T P

loop_
_atom_site_aniso_label
_atom_site_aniso_U_11
_atom_site_aniso_U_22
_atom_site_aniso_U_33
_atom_site_aniso_U_23
_atom_site_aniso_U_13
_atom_site_aniso_U_12
Zn1 0.01872(19) 0.00954(17) 0.01512(19) 0.00105(13) -0.00213(14) 0.00043(13)
Zn2 0.01373(18) 0.01468(18) 0.01235(18) -0.00128(13) -0.00080(13) 0.00406(12)
Si3 0.0074(4) 0.0074(4) 0.0154(6) 0.000 0.000 0.000
O1 0.0410(12) 0.0120(9) 0.0227(11) -0.0001(8) -0.0006(9) 0.0029(8)
O2 0.0236(10) 0.0341(11) 0.0195(10) 0.0004(9) 0.0060(8) -0.0086(9)
O3 0.0507(13) 0.0193(10) 0.0157(10) 0.0027(8) -0.0059(9) 0.0089(9)
O4 0.0107(8) 0.0121(8) 0.0196(9) -0.0025(7) -0.0034(7) 0.0033(7)
O5 0.0346(11) 0.0298(11) 0.0149(10) -0.0054(9) -0.0076(9) 0.0114(9)
O6 0.0169(10) 0.0345(11) 0.0251(11) -0.0010(9) 0.0061(8) -0.0011(8)
O7 0.0346(12) 0.0162(10) 0.0369(13) 0.0051(9) 0.0057(10) 0.0113(9)
C1 0.0179(13) 0.0120(12) 0.0200(14) -0.0003(10) 0.0020(11) -0.0007(10)
C5 0.0146(13) 0.0158(13) 0.0278(15) 0.0011(11) 0.0013(11) -0.0025(10)
C6 0.0227(14) 0.0179(13) 0.0157(13) 0.0004(11) -0.0013(11) -0.0018(11)
C8 0.0260(14) 0.0159(13) 0.0153(13) -0.0001(11) -0.0027(11) 0.0001(11)
C2AA 0.0149(13) 0.0186(13) 0.0178(13) -0.0006(11) 0.0007(11) 0.0002(10)
C2 0.0209(13) 0.0148(12) 0.0158(13) -0.0027(10) -0.0019(11) -0.0001(10)
C3 0.0216(14) 0.0461(19) 0.0142(13) 0.0037(13) -0.0011(11) -0.0012(13)
C1AA 0.070(2) 0.0197(15) 0.0170(14) -0.0071(12) -0.0064(15) 0.0081(16)
C0AA 0.053(2) 0.0154(14) 0.0213(15) -0.0022(12) -0.0048(14) 0.0076(13)
C3AA 0.0146(13) 0.0226(14) 0.0226(14) -0.0014(11) 0.0001(11) -0.0039(11)
C5AA 0.0182(18) 0.0165(18) 0.0160(18) 0.000 0.000 -0.0021(15)
C4AA 0.0235(16) 0.067(2) 0.0234(17) -0.0020(16) -0.0054(13) -0.0147(16)
C6AA 0.032(3) 0.108(5) 0.014(2) 0.000 0.000 -0.021(3)

loop_
_atom_type_symbol
_atom_type_description
_atom_type_scat_dispersion_real
_atom_type_scat_dispersion_imag
_atom_type_scat_source
C C 0.0181 0.0091 'International Tables Vol C Tables 4.2.6.8 and 6.1.1.4'
H H 0.0000 0.0000 'International Tables Vol C Tables 4.2.6.8 and 6.1.1.4'
O O 0.0492 0.0322 'International Tables Vol C Tables 4.2.6.8 and 6.1.1.4'
Si Si 0.2541 0.3302 'International Tables Vol C Tables 4.2.6.8 and 6.1.1.4'
Zn Zn -1.5491 0.6778 'International Tables Vol C Tables 4.2.6.8 and 6.1.1.4'

loop_
_geom_angle_atom_site_label_1
_geom_angle_atom_site_label_2
_geom_angle_atom_site_label_3
_geom_angle
_geom_angle_site_symmetry_1
_geom_angle_site_symmetry_3
O2 Zn1 Zn2 85.02(7) . .
O3 Zn1 Zn2 81.71(6) . .
O3 Zn1 O2 103.75(9) . .
O3 Zn1 O4 106.82(8) . .
O4 Zn1 Zn2 38.20(5) . .
O4 Zn1 O2 106.12(8) . .
O7 Zn1 Zn2 159.52(7) . .
O7 Zn1 O2 105.99(9) . .
O7 Zn1 O3 111.37(9) . .
O7 Zn1 O4 121.31(9) . .
O1 Zn2 Zn1 149.46(7) . .
O1 Zn2 O4 119.39(8) . .
O1 Zn2 O5 101.43(9) . .
O1 Zn2 O6 106.85(9) . .
O4 Zn2 Zn1 38.16(5) . .
O4 Zn2 O5 102.37(8) . .
O4 Zn2 O6 114.96(8) . .
O5 Zn2 Zn1 73.37(6) . .
O5 Zn2 O6 110.73(9) . .
O6 Zn2 Zn1 102.99(6) . .
O4 Si3 O4 112.65(12) 6_576 8_756
O4 Si3 O4 107.90(6) 6_576 3_665
O4 Si3 O4 112.65(12) . 3_665
O4 Si3 O4 107.90(6) 3_665 8_756
O4 Si3 O4 107.90(6) . 6_576
O4 Si3 O4 107.90(6) . 8_756
C1 O1 Zn2 133.26(18) 6_576 .
C1 O2 Zn1 127.19(19) . .
C6 O3 Zn1 124.34(19) . .
Zn1 O4 Zn2 103.63(8) . .
Si3 O4 Zn1 128.14(10) . .
Si3 O4 Zn2 128.07(10) . .
C6 O5 Zn2 133.71(18) . .
C5 O6 Zn2 125.71(18) . .
C5 O7 Zn1 133.31(19) 8_756 .
O1 C1 O2 126.0(2) 8_756 .
O1 C1 C2AA 116.9(2) 8_756 .
O2 C1 C2AA 117.1(2) . .
O6 C5 O7 125.3(3) . 6_576
O6 C5 C3AA 118.4(2) . .
O7 C5 C3AA 116.3(3) 6_576 .
O3 C6 C8 117.1(2) . .
O5 C6 O3 125.3(3) . .
O5 C6 C8 117.6(2) . .
C2 C8 C6 119.8(2) . .
C2 C8 C0AA 119.9(3) . .
C0AA C8 C6 120.3(2) . .
C2 C2AA C1 120.0(2) 4_465 .
C2 C2AA C3 120.1(2) 4_465 .
C3 C2AA C1 119.9(2) . .
C2AA C2 C8 119.7(2) 2_654 .
C1AA C3 C2AA 120.0(3) 4_465 .
C0AA C1AA C3 120.1(3) . 2_654
C1AA C0AA C8 120.1(3) . .
C5AA C3AA C5 121.0(3) . .
C4AA C3AA C5 119.1(3) . .
C4AA C3AA C5AA 120.0(3) . .
C3AA C5AA C3AA 119.6(4) . 3_565
C6AA C4AA C3AA 119.8(3) . .
C4AA C6AA C4AA 120.9(4) 3_565 .

loop_
_geom_bond_atom_site_label_1
_geom_bond_atom_site_label_2
_geom_bond_distance
_geom_bond_site_symmetry_2
Zn1 Zn2 3.0582(5) .
Zn1 O2 1.951(2) .
Zn1 O3 1.921(2) .
Zn1 O4 1.9445(17) .
Zn1 O7 1.912(2) .
Zn2 O1 1.9413(19) .
Zn2 O4 1.9461(17) .
Zn2 O5 1.951(2) .
Zn2 O6 1.9603(19) .
Si3 O4 1.6223(17) 6_576
Si3 O4 1.6223(17) 8_756
Si3 O4 1.6223(17) .
Si3 O4 1.6223(17) 3_665
O1 C1 1.253(3) 6_576
O2 C1 1.255(3) .
O3 C6 1.261(3) .
O5 C6 1.255(3) .
O6 C5 1.250(3) .
O7 C5 1.265(3) 8_756
C1 C2AA 1.498(4) .
C5 C3AA 1.500(4) .
C6 C8 1.491(4) .
C8 C2 1.388(4) .
C8 C0AA 1.389(4) .
C2AA C2 1.382(4) 4_465
C2AA C3 1.389(4) .
C3 C1AA 1.380(4) 4_465
C1AA C0AA 1.378(4) .
C3AA C5AA 1.390(3) .
C3AA C4AA 1.386(4) .
C4AA C6AA 1.374(4) .
